data_2009582
loop_
_publ_author_name
'Abrahams, C.T.'
'Deacon, G.B.'
'Gatehouse, B.M.'
'Ward, G.N.'

_publ_section_title <i>cis</i>-Bis(9-carbazolyl)(1,2-dimethoxyethane)-<i>cis</i>-bis(tetrahydrofuran)ytterbium(II)
_journal_issue 4
_journal_name_full 'Acta Crystallographica Section C'
_journal_page_first 504
_journal_page_last 507
_journal_paper_doi 10.1107/S010827019300931X
_journal_volume 50
_journal_year 1994
_chemical_formula_sum 'C36 H42 N2 O4 Yb'
_chemical_formula_weight 739.79
_symmetry_cell_setting monoclinic
_symmetry_space_group_name_Hall '-P 2yab'
_symmetry_space_group_name_H-M 'P 1 21/a 1'
_atom_type_scat_source IntTabIV
_cell_angle_alpha 90.
_cell_angle_beta 107.58(2)
_cell_angle_gamma 90.
_cell_formula_units_Z 4
_cell_length_a 13.844(4)
_cell_length_b 25.734(10)
_cell_length_c 9.590(2)
_cell_measurement_reflns_used 24
_cell_measurement_temperature 293
_cell_measurement_theta_max 10
_cell_measurement_theta_min 7
_cell_volume 3257.0(18)
_diffrn_measurement_device 'Philips PW-1100 four-circle'
_diffrn_measurement_method \w
_diffrn_radiation_type MoK\=\a
_diffrn_radiation_wavelength 0.7107
_diffrn_reflns_av_R_equivalents 0.07
_diffrn_reflns_limit_h_max 17
_diffrn_reflns_limit_h_min -17
_diffrn_reflns_limit_k_max 32
_diffrn_reflns_limit_k_min 0
_diffrn_reflns_limit_l_max 11
_diffrn_reflns_limit_l_min 0
_diffrn_reflns_number 9617
_diffrn_reflns_theta_max 30
_diffrn_standards_interval_time 240
_diffrn_standards_number 3
_exptl_absorpt_coefficient_mu 2.90
_exptl_absorpt_correction_T_max 0.6341
_exptl_absorpt_correction_T_min 0.8407
_exptl_absorpt_correction_type 'analytical, indexed crystal faces'
_exptl_crystal_colour orange-yellow
_exptl_crystal_density_diffrn 1.50
_exptl_crystal_description tabular
_exptl_crystal_size_max 0.38
_exptl_crystal_size_mid 0.15
_exptl_crystal_size_min 0.06
_refine_diff_density_max 2.0
_refine_diff_density_min 1.5
_refine_ls_extinction_method none
_refine_ls_goodness_of_fit_obs 2.48
_refine_ls_hydrogen_treatment 'refU, one overall temp factor of 0.114(2)'
_refine_ls_number_parameters 207
_refine_ls_number_reflns 1971
_refine_ls_R_factor_obs 0.0775
_refine_ls_shift/esd_max 0.0010
_refine_ls_structure_factor_coef F
_refine_ls_weighting_details 'w = 1/[\s^2^(F~o~)]'
_refine_ls_weighting_scheme calc
_refine_ls_wR_factor_obs 0.0626
_reflns_number_observed 1971
_reflns_number_total 9141
_cod_data_source_file al1064.cif
_cod_data_source_block al1064_structure_1_of_1
_cod_depositor_comments
;
The following automatic conversions were performed:

'_refine_ls_weighting_scheme' value '1/[\s^2^(F~o~)]' was changed to
'calc'. New tag '_refine_ls_weighting_details' was created. The value
of the new tag was set to 'w = 1/[\s^2^(F~o~)]'.

Automatic conversion script
Id: cif_fix_values 3143 2015-03-26 13:38:13Z robertas 
;
_cod_original_cell_volume 3257(2)
_cod_original_sg_symbol_H-M 'P 21/a'
_cod_database_code 2009582

loop_
_atom_site_label
_atom_site_fract_x
_atom_site_fract_y
_atom_site_fract_z
_atom_site_U_iso_or_equiv
Yb .15113(9) .15582(5) .45761(13) .0319(4)
O(1) -.0140(13) .1239(7) .3219(19) .056(9)
O(2) .2220(14) .0737(7) .395(2) .069(10)
O(3) .3238(11) .1898(6) .5307(17) .039(7)
O(4) .2120(12) .1816(6) .2518(16) .042(7)
N(1) .1014(13) .2468(7) .4674(19) .028(5)
N(2) .1573(18) .1163(9) .690(3) .060(7)
C(1) .1508(17) .2603(10) .738(2) .036(7)
C(2) .162(2) .2952(11) .850(3) .052(8)
C(3) .1410(17) .3475(13) .819(3) .051(7)
C(4) .1128(18) .3664(10) .676(3) .043(7)
C(5) .044(2) .3777(11) .312(3) .055(8)
C(6) .016(2) .3681(12) .166(3) .064(10)
C(7) .017(2) .3185(11) .112(3) .052(9)
C(8) .0461(19) .2738(11) .203(3) .054(8)
C(9) .1215(16) .2773(9) .591(2) .025(6)
C(10) .1034(18) .3303(9) .563(3) .042(8)
C(11) .0728(17) .3331(10) .407(3) .039(7)
C(12) .0741(17) .2826(10) .355(3) .032(7)
C(13) .318(2) .0674(11) .776(3) .055(8)
C(14) .370(3) .0263(13) .866(3) .084(11)
C(15) .322(2) .0030(12) .953(3) .065(9)
C(16) .229(3) .0137(13) .963(3) .087(11)
C(17) -.008(2) .0706(11) .897(3) .053(8)
C(18) -.089(2) .1021(11) .849(3) .056(9)
C(19) -.096(2) .1389(11) .747(3) .069(10)
C(20) -.0173(18) .1463(11) .690(3) .049(8)
C(21) .218(2) .0785(11) .770(3) .048(8)
C(22) .173(2) .0537(10) .865(3) .044(7)
C(23) .077(2) .0746(11) .842(3) .049(8)
C(24) .066(2) .1144(10) .731(3) .039(7)
C(25) -.060(3) .0765(14) .345(4) .100(13)
C(26) -.168(2) .0897(14) .340(4) .095(12)
C(27) -.189(3) .1333(13) .229(4) .113(14)
C(28) -.090(2) .1552(15) .229(3) .079(9)
C(29) .316(3) .0690(14) .361(4) .100(13)
C(30) .357(3) .0149(14) .404(4) .110(14)
C(31) .270(3) -.0142(14) .416(4) .120(14)
C(32) .186(2) .0233(12) .402(3) .073(10)
C(33) .372(2) .2044(11) .685(3) .057(9)
C(34) .3370(18) .2289(9) .433(2) .037(7)
C(35) .3119(19) .2042(11) .286(3) .052(8)
C(36) .179(2) .1617(14) .111(3) .078(9)
H(1) .1632 .2236 .7599 ?
H(2) .1843 .2834 .9508 ?
H(3) .1463 .3715 .8989 ?
H(4) .1001 .4031 .6557 ?
H(5) .0461 .4127 .3500 ?
H(6) -.0065 .3968 .0978 ?
H(7) -.0038 .3137 .0066 ?
H(8) .0467 .2393 .1630 ?
H(13) .3511 .0876 .7182 ?
H(14) .4367 .0154 .8653 ?
H(15) .3589 -.0245 1.0163 ?
H(16) .2006 -.0041 1.0312 ?
H(17) -.0081 .0446 .9699 ?
H(18) -.1444 .0981 .8894 ?
H(19) -.1563 .1601 .7141 ?
H(20) -.0207 .1742 .6206 ?
H(25A) -.0602 .0518 .2686 ?
H(25B) -.0234 .0619 .4395 ?
H(26A) -.1716 .1015 .4346 ?
H(26B) -.2133 .0606 .3071 ?
H(27A) -.2298 .1599 .2562 ?
H(27B) -.2251 .1199 .1329 ?
H(28A) -.0842 .1907 .2646 ?
H(28B) -.0849 .1547 .1303 ?
H(29A) .3042 .0743 .2571 ?
H(29B) .3637 .0947 .4157 ?
H(30A) .4106 .0155 .4963 ?
H(30B) .3829 .0001 .3290 ?
H(31A) .2500 -.0399 .3386 ?
H(31B) .2866 -.0314 .5102 ?
H(32A) .1618 .0203 .4862 ?
H(32B) .1316 .0159 .3137 ?
H(33A) .3327 .1805 .7236 ?
H(33B) .3549 .2398 .7017 ?
H(33C) .4439 .1986 .7332 ?
H(34A) .2919 .2579 .4316 ?
H(34B) .4066 .2410 .4635 ?
H(35A) .3610 .1773 .2863 ?
H(35B) .3129 .2302 .2132 ?
H(36A) .1134 .1478 .0539 ?
H(36B) .2324 .1412 .0925 ?
H(36C) .1843 .1975 .0826 ?

loop_
_geom_angle_atom_site_label_1
_geom_angle_atom_site_label_2
_geom_angle_atom_site_label_3
_geom_angle
_geom_angle_publ_flag
N(1) Yb N(2) 107.3(7) yes
N(1) Yb O(1) 96.6(6) yes
N(1) Yb O(2) 163.7(6) yes
N(1) Yb O(3) 84.8(5) yes
N(1) Yb O(4) 86.6(5) yes
N(2) Yb O(1) 96.8(7) yes
N(2) Yb O(2) 87.8(7) yes
N(2) Yb O(3) 97.3(7) yes
N(2) Yb O(4) 157.5(7) yes
O(1) Yb O(2) 87.6(6) yes
O(1) Yb O(3) 164.8(5) yes
O(1) Yb O(4) 99.0(6) yes
O(2) Yb O(3) 87.1(6) yes
O(2) Yb O(4) 77.1(6) yes
O(3) Yb O(4) 65.8(5) yes
Yb N(1) C(9) 126.0(10) yes
Yb N(1) C(12) 128(2) yes
Yb N(2) C(21) 131(2) yes
Yb N(2) C(24) 119(2) yes
N(1) C(9) C(1) 127(2) yes
N(1) C(9) C(10) 114(2) yes
N(1) C(12) C(8) 129(3) yes
N(2) C(21) C(13) 127(3) yes
N(2) C(21) C(22) 112(3) yes
N(2) C(24) C(20) 130(3) yes
O(1) C(25) C(26) 107(3) yes
O(2) C(29) C(30) 108(3) yes
C(1) C(2) C(3) 120(3) yes
C(2) C(3) C(4) 122(3) yes
C(3) C(4) C(10) 117(3) yes
C(4) C(10) C(9) 122(2) yes
C(10) C(11) C(12) 107(2) yes
C(11) C(5) C(6) 117(3) yes
C(11) C(12) N(1) 112(2) yes
C(12) N(1) C(9) 103(2) yes
C(12) C(11) C(5) 123(2) yes
C(13) C(14) C(15) 117(3) yes
C(14) C(15) C(16) 128(3) yes
C(15) C(16) C(22) 115(3) yes
C(16) C(22) C(21) 120(3) yes
C(16) C(22) C(23) 132(3) yes
C(17) C(18) C(19) 123(3) yes
C(18) C(19) C(20) 120(3) yes
C(19) C(20) C(24) 120(3) yes
C(20) C(24) C(23) 122(2) yes
C(21) C(13) C(14) 119(3) yes
C(21) C(22) C(23) 108(2) yes
C(22) C(21) C(13) 121(3) yes
C(22) C(23) C(17) 141(3) yes
C(22) C(23) C(24) 106(2) yes
C(23) C(17) C(18) 122(3) yes
C(23) C(24) N(2) 109(3) yes
C(24) N(2) C(21) 105(2) yes
C(24) C(23) C(17) 114(3) yes
C(25) O(1) C(28) 108(2) yes
C(25) C(26) C(27) 100(3) yes
C(26) C(27) C(28) 107(3) yes
C(27) C(28) O(1) 107(3) yes
C(4) C(10) C(11) 135(2) yes
C(5) C(6) C(7) 122(3) yes
C(6) C(7) C(8) 123(3) yes
C(7) C(8) C(12) 117(3) yes
C(8) C(12) C(11) 119(2) yes
C(9) C(1) C(2) 120(3) yes
C(9) C(10) C(11) 103(2) yes
C(10) C(9) C(1) 118(2) yes
C(10) C(11) C(5) 130(2) yes
C(29) O(2) C(32) 107(2) yes
C(29) C(30) C(31) 104(3) yes
C(30) C(31) C(32) 108(3) yes
C(31) C(32) O(2) 109(3) yes

loop_
_geom_bond_atom_site_label_1
_geom_bond_atom_site_label_2
_geom_bond_distance
_geom_bond_publ_flag
Yb O(1) 2.41(2) yes
Yb O(2) 2.48(2) yes
Yb O(3) 2.44(2) yes
Yb O(4) 2.460(10) yes
Yb N(1) 2.45(2) yes
Yb N(2) 2.43(3) yes
N(1) C(9) 1.38(2) yes
N(1) C(12) 1.38(3) yes
N(2) C(21) 1.36(3) yes
N(2) C(24) 1.43(3) yes
O(1) C(25) 1.43(4) yes
O(1) C(28) 1.41(3) yes
O(2) C(29) 1.43(3) yes
O(2) C(32) 1.40(3) yes
O(3) C(33) 1.47(3) yes
O(3) C(34) 1.42(2) yes
O(4) C(35) 1.44(3) yes
O(4) C(36) 1.39(3) yes
C(1) C(2) 1.37(3) yes
C(2) C(3) 1.39(4) yes
C(3) C(4) 1.39(3) yes
C(4) C(10) 1.40(3) yes
C(5) C(6) 1.36(3) yes
C(6) C(7) 1.38(3) yes
C(7) C(8) 1.43(3) yes
C(8) C(12) 1.40(3) yes
C(9) C(1) 1.41(3) yes
C(9) C(10) 1.40(3) yes
C(10) C(11) 1.43(3) yes
C(11) C(5) 1.45(3) yes
C(11) C(12) 1.40(3) yes
C(13) C(14) 1.42(4) yes
C(13) C(21) 1.40(3) yes
C(14) C(15) 1.36(4) yes
C(15) C(16) 1.35(4) yes
C(16) C(22) 1.45(4) yes
C(17) C(18) 1.34(3) yes
C(17) C(23) 1.44(3) yes
C(18) C(19) 1.34(4) yes
C(19) C(20) 1.37(3) yes
C(20) C(24) 1.38(3) yes
C(21) C(22) 1.40(3) yes
C(22) C(23) 1.39(3) yes
C(23) C(24) 1.45(3) yes
C(25) C(26) 1.52(4) yes
C(26) C(27) 1.51(4) yes
C(27) C(28) 1.48(4) yes
C(29) C(30) 1.51(4) yes
C(30) C(31) 1.46(4) yes
C(31) C(32) 1.48(4) yes
C(34) C(35) 1.49(3) yes
